data_2004772
loop_
_publ_author_name
'Cannadine, J. C.'
'Corden, J. P.'
'Errington, W.'
'Moore, P.'
'Wallbridge, M. G. H.'

_publ_section_title
;
 Two Schiff Base Ligands Derived from 1,2-Diaminocyclohexane
;
_journal_issue 4
_journal_name_full 'Acta Crystallographica Section C'
_journal_page_first 1014
_journal_page_last 1017
_journal_paper_doi 10.1107/S0108270195014090
_journal_volume 52
_journal_year 1996
_chemical_formula_moiety 'C22 H26 N2 O2'
_chemical_formula_sum 'C22 H26 N2 O2'
_chemical_formula_weight 350.45
_chemical_name_systematic
;
 2,2'-[(1,2-cyclohexanediyl)bis(nitriloethylidyne)]bisphenol
;
_space_group_IT_number 14
_symmetry_cell_setting monoclinic
_symmetry_space_group_name_Hall '-P 2ybc'
_symmetry_space_group_name_H-M 'P 1 21/c 1'
_audit_creation_method SHELXL
_cell_angle_alpha 90.00
_cell_angle_beta 112.51(4)
_cell_angle_gamma 90.00
_cell_formula_units_Z 4
_cell_length_a 11.832(9)
_cell_length_b 13.797(5)
_cell_length_c 12.954(7)
_cell_measurement_reflns_used 250
_cell_measurement_temperature 293(2)
_cell_measurement_theta_max 24.97
_cell_measurement_theta_min 1.86
_cell_volume 1954(2)
_computing_cell_refinement MADNES
_computing_data_collection 'MADNES (Pflugrath & Messerschmidt, 1992)'
_computing_data_reduction 'SHELXTL-Plus (Sheldrick, 1990)'
_computing_molecular_graphics SHELXTL-Plus
_computing_publication_material SHELXL-93
_computing_structure_refinement 'SHELXL-93 (Sheldrick, 1994)'
_computing_structure_solution SHELXTL-Plus
_diffrn_ambient_temperature 293(2)
_diffrn_measurement_device
;
Delft Instruments FAST TV area-detector diffractometer
;
_diffrn_measurement_method 'flat plate'
_diffrn_radiation_monochromator graphite
_diffrn_radiation_source 'rotating anode'
_diffrn_radiation_type 'Mo K\a'
_diffrn_radiation_wavelength 0.71073
_diffrn_reflns_av_R_equivalents 0.0882
_diffrn_reflns_av_sigmaI/netI 0.1414
_diffrn_reflns_limit_h_max 13
_diffrn_reflns_limit_h_min -13
_diffrn_reflns_limit_k_max 15
_diffrn_reflns_limit_k_min -14
_diffrn_reflns_limit_l_max 11
_diffrn_reflns_limit_l_min -14
_diffrn_reflns_number 8708
_diffrn_reflns_theta_max 24.97
_diffrn_reflns_theta_min 1.86
_exptl_absorpt_coefficient_mu 0.076
_exptl_absorpt_correction_type none
_exptl_crystal_colour yellow
_exptl_crystal_density_diffrn 1.192
_exptl_crystal_density_method 'not measured'
_exptl_crystal_description block
_exptl_crystal_F_000 752
_exptl_crystal_size_max 0.30
_exptl_crystal_size_mid 0.30
_exptl_crystal_size_min 0.15
_refine_diff_density_max 0.185
_refine_diff_density_min -0.186
_refine_ls_extinction_method none
_refine_ls_goodness_of_fit_all 0.688
_refine_ls_goodness_of_fit_obs 1.054
_refine_ls_hydrogen_treatment noref
_refine_ls_matrix_type full
_refine_ls_number_parameters 239
_refine_ls_number_reflns 2959
_refine_ls_number_restraints 8
_refine_ls_restrained_S_all 1.932
_refine_ls_restrained_S_obs 1.054
_refine_ls_R_factor_all 0.1343
_refine_ls_R_factor_obs 0.0451
_refine_ls_shift/esd_max -0.001
_refine_ls_shift/esd_mean 0.000
_refine_ls_structure_factor_coef Fsqd
_refine_ls_weighting_details 'w = 1/[\s^2^(Fo^2^)+(0.0374P)^2^+0.0000P] where P=(Fo^2^+2Fc^2^)/3'
_refine_ls_weighting_scheme calc
_refine_ls_wR_factor_all 0.2860
_refine_ls_wR_factor_obs 0.0896
_reflns_number_observed 1134
_reflns_number_total 2965
_reflns_observed_criterion >2sigma(I)
_cod_data_source_file ka1152.cif
_cod_data_source_block II
_cod_depositor_comments
;
The following automatic conversions were performed:

'_refine_ls_weighting_scheme' value 'calc w =
1/[\s^2^(Fo^2^)+(0.0374P)^2^+0.0000P] where P=(Fo^2^+2Fc^2^)/3' was
changed to 'calc'. New tag '_refine_ls_weighting_details' was
created. The value of the new tag was set to 'w =
1/[\s^2^(Fo^2^)+(0.0374P)^2^+0.0000P] where P=(Fo^2^+2Fc^2^)/3'.

Automatic conversion script
Id: cif_fix_values 3143 2015-03-26 13:38:13Z robertas 
;
_cod_original_cell_volume 1954.(2)
_cod_original_sg_symbol_H-M 'P 21/c'
_cod_database_code 2004772

loop_
_symmetry_equiv_pos_as_xyz
'x, y, z'
'-x, y+1/2, -z+1/2'
'-x, -y, -z'
'x, -y-1/2, z-1/2'

loop_
_atom_site_aniso_label
_atom_site_aniso_U_11
_atom_site_aniso_U_22
_atom_site_aniso_U_33
_atom_site_aniso_U_12
_atom_site_aniso_U_13
_atom_site_aniso_U_23
O1 0.097(2) 0.083(2) 0.079(2) -0.0058(14) 0.0235(14) 0.0105(12)
O2 0.092(2) 0.112(2) 0.0663(15) 0.0174(12) 0.0388(13) 0.0083(13)
N1 0.062(2) 0.070(2) 0.058(2) -0.0033(13) 0.0251(14) -0.0036(14)
N2 0.0666(15) 0.080(2) 0.055(2) -0.0086(13) 0.0313(14) -0.0033(14)
C1 0.065(2) 0.069(3) 0.075(3) 0.004(2) 0.034(2) -0.005(2)
C2 0.079(2) 0.088(3) 0.067(3) 0.011(2) 0.014(2) -0.001(2)
C3 0.077(3) 0.116(4) 0.077(3) 0.017(3) 0.011(2) -0.019(3)
C4 0.094(3) 0.104(3) 0.079(3) -0.018(2) 0.016(2) -0.015(3)
C5 0.091(2) 0.083(3) 0.077(3) -0.008(2) 0.027(2) -0.002(2)
C6 0.064(2) 0.064(2) 0.060(2) -0.001(2) 0.028(2) -0.001(2)
C7 0.063(2) 0.069(2) 0.057(2) 0.001(2) 0.029(2) 0.000(2)
C8 0.103(2) 0.077(2) 0.072(2) 0.000(2) 0.025(2) 0.013(2)
C9 0.066(2) 0.069(2) 0.057(2) 0.003(2) 0.031(2) 0.002(2)
C10 0.079(2) 0.088(2) 0.072(2) -0.002(2) 0.044(2) -0.001(2)
C11 0.098(2) 0.086(2) 0.069(2) -0.001(2) 0.050(2) -0.002(2)
C12 0.106(2) 0.098(3) 0.069(2) -0.012(2) 0.043(2) -0.012(2)
C13 0.085(2) 0.087(2) 0.071(2) -0.021(2) 0.040(2) -0.018(2)
C14 0.066(2) 0.074(2) 0.058(2) -0.001(2) 0.033(2) 0.003(2)
C15 0.065(2) 0.067(2) 0.057(2) -0.016(2) 0.027(2) -0.006(2)
C16 0.113(3) 0.082(2) 0.089(2) 0.009(2) 0.050(2) 0.016(2)
C17 0.065(2) 0.072(2) 0.053(2) -0.016(2) 0.028(2) -0.006(2)
C18 0.081(2) 0.098(3) 0.063(2) -0.022(2) 0.033(2) -0.006(2)
C19 0.092(3) 0.134(4) 0.065(2) -0.028(2) 0.045(2) -0.012(3)
C20 0.079(3) 0.135(4) 0.082(3) -0.013(2) 0.044(2) -0.032(3)
C21 0.074(2) 0.114(3) 0.060(2) 0.001(2) 0.028(2) -0.013(2)
C22 0.065(2) 0.096(3) 0.048(2) -0.015(2) 0.027(2) -0.013(2)

loop_
_atom_site_label
_atom_site_occupancy
_atom_site_fract_x
_atom_site_fract_y
_atom_site_fract_z
_atom_site_U_iso_or_equiv
_atom_site_thermal_displace_type
_atom_site_calc_flag
_atom_site_refinement_flags
_atom_site_type_symbol
O1 1 .0234(2) .1323(2) .0819(2) .0892(7) Uani d D O
H1 1 -.020(2) .1255(10) .0156(4) .134 Uiso calc RD H
O2 1 -0.4654(2) .23501(15) -0.1220(2) .0873(7) Uani d D O
H2 1 -0.4123(17) .2129(15) -0.1415(13) .131 Uiso calc RD H
N1 1 -.0929(2) .1855(2) -0.1170(2) .0626(6) Uani d D N
N2 1 -0.3216(2) .1064(2) -0.1349(2) .0649(7) Uani d D N
C1 1 .0817(3) .2181(2) .0971(3) .0676(8) Uani d D C
C2 1 .1739(3) .2354(3) .2011(3) .0827(10) Uani d D C
H2O 1 .1920(3) .1889(3) .2571(3) .099 Uiso calc R H
C3 1 .2380(3) .3206(3) .2212(3) .0954(11) Uani d D C
H3 1 .3001(3) .3314(3) .2906(3) .115 Uiso calc R H
C4 1 .2107(3) .3905(3) .1390(3) .0971(11) Uani d D C
H4 1 .2542(3) .4484(3) .1527(3) .117 Uiso calc R H
C5 1 .1189(3) .3736(2) .0370(3) .0851(10) Uani d D C
H5 1 .1006(3) .4216(2) -.0174(3) .102 Uiso calc R H
C6 1 .0519(3) .2878(2) .0115(3) .0615(7) Uani d D C
C7 1 -.0442(3) .2702(2) -.0994(2) .0608(8) Uani d . C
C8 1 -.0800(3) .3517(2) -0.1841(2) .0866(10) Uani d . C
H8A 1 -.0176(8) .3601(9) -0.2136(11) .130 Uiso calc R H
H8B 1 -.0891(16) .4106(3) -0.1486(4) .130 Uiso calc R H
H8C 1 -0.1561(8) .3361(6) -0.2438(7) .130 Uiso calc R H
C9 1 -0.1871(2) .1569(2) -0.2258(2) .0615(8) Uani d . C
H9 1 -0.2427(2) .2116(2) -0.2564(2) .074 Uiso calc R H
C10 1 -0.1288(3) .1291(2) -0.3080(2) .0754(9) Uani d . C
H10A 1 -.0841(3) .1841(2) -0.3198(2) .091 Uiso calc R H
H10B 1 -.0711(3) .0766(2) -0.2769(2) .091 Uiso calc R H
C11 1 -0.2254(3) .0974(2) -0.4190(2) .0792(9) Uani d . C
H11A 1 -0.2795(3) .1514(2) -0.4526(2) .095 Uiso calc R H
H11B 1 -0.1861(3) .0785(2) -0.4693(2) .095 Uiso calc R H
C12 1 -0.2993(3) .0135(2) -0.4037(2) .0885(10) Uani d . C
H12A 1 -0.2471(3) -.0431(2) -0.3792(2) .106 Uiso calc R H
H12B 1 -0.3643(3) -.0019(2) -0.4747(2) .106 Uiso calc R H
C13 1 -0.3548(3) .0377(2) -0.3175(2) .0782(9) Uani d . C
H13A 1 -0.4165(3) .0876(2) -0.3476(2) .094 Uiso calc R H
H13B 1 -0.3947(3) -.0196(2) -0.3040(2) .094 Uiso calc R H
C14 1 -0.2588(2) .0727(2) -0.2072(2) .0632(8) Uani d . C
H14 1 -0.2031(2) .0194(2) -0.1706(2) .076 Uiso calc R H
C15 1 -0.3111(2) .0674(2) -.0414(3) .0618(8) Uani d . C
C16 1 -0.2319(3) -.0184(2) .0096(3) .0910(10) Uani d . C
H16A 1 -0.2813(4) -.0697(5) .0200(14) .136 Uiso calc R H
H16B 1 -0.1706(10) -.0004(4) .0805(7) .136 Uiso calc R H
H16C 1 -0.1930(13) -.0401(8) -.0391(8) .136 Uiso calc R H
C17 1 -0.3833(3) .1107(2) .0170(2) .0616(8) Uani d D C
C18 1 -0.3814(3) .0734(2) .1181(3) .0791(9) Uani d D C
H18 1 -0.3329(3) .0197(2) .1495(3) .095 Uiso calc R H
C19 1 -0.4496(3) .1143(3) .1723(3) .0923(11) Uani d D C
H19 1 -0.4466(3) .0883(3) .2395(3) .111 Uiso calc R H
C20 1 -0.5215(3) .1930(3) .1276(3) .0947(12) Uani d D C
H20 1 -0.5669(3) .2204(3) .1650(3) .114 Uiso calc R H
C21 1 -0.5278(2) .2323(2) .0279(3) .0819(10) Uani d D C
H21 1 -0.5786(2) .2850(2) -.0028(3) .098 Uiso calc R H
C22 1 -0.4578(3) .1927(3) -.0265(2) .0683(9) Uani d D C

loop_
_atom_type_symbol
_atom_type_description
_atom_type_scat_dispersion_real
_atom_type_scat_dispersion_imag
_atom_type_scat_source
C C 0.0033 0.0016 'International Tables Vol C Tables 4.2.6.8 and 6.1.1.4'
H H 0.0000 0.0000 'International Tables Vol C Tables 4.2.6.8 and 6.1.1.4'
N N 0.0061 0.0033 'International Tables Vol C Tables 4.2.6.8 and 6.1.1.4'
O O 0.0106 0.0060 'International Tables Vol C Tables 4.2.6.8 and 6.1.1.4'

loop_
_geom_angle_atom_site_label_1
_geom_angle_atom_site_label_2
_geom_angle_atom_site_label_3
_geom_angle
_geom_angle_publ_flag
C7 N1 C9 122.4(2) y
C15 N2 C14 125.1(2) y
O1 C1 C2 117.4(3) ?
O1 C1 C6 121.7(3) y
C2 C1 C6 120.9(3) ?
C3 C2 C1 120.2(3) ?
C2 C3 C4 120.3(4) ?
C5 C4 C3 119.3(4) ?
C4 C5 C6 122.8(3) ?
C5 C6 C1 116.5(3) ?
C5 C6 C7 122.0(3) ?
C1 C6 C7 121.6(3) ?
N1 C7 C6 116.8(3) y
N1 C7 C8 124.4(3) y
C6 C7 C8 118.8(3) ?
N1 C9 C14 108.5(2) y
N1 C9 C10 110.8(2) ?
C14 C9 C10 110.5(2) ?
C11 C10 C9 110.9(2) ?
C12 C11 C10 111.1(2) ?
C11 C12 C13 111.1(2) ?
C14 C13 C12 112.3(2) ?
N2 C14 C9 108.0(2) y
N2 C14 C13 108.6(2) ?
C9 C14 C13 110.9(2) ?
N2 C15 C17 116.7(3) y
N2 C15 C16 124.3(3) y
C17 C15 C16 119.0(3) ?
C18 C17 C22 116.9(3) ?
C18 C17 C15 121.9(3) ?
C22 C17 C15 121.2(3) ?
C19 C18 C17 121.6(3) ?
C20 C19 C18 120.1(3) ?
C19 C20 C21 120.9(3) ?
C20 C21 C22 119.5(3) ?
O2 C22 C21 117.0(3) ?
O2 C22 C17 121.9(3) y
C21 C22 C17 121.0(3) ?

loop_
_geom_bond_atom_site_label_1
_geom_bond_atom_site_label_2
_geom_bond_distance
_geom_bond_publ_flag
O1 C1 1.346(3) y
O2 C22 1.340(3) y
N1 C7 1.284(3) y
N1 C9 1.477(3) y
N2 C15 1.288(3) y
N2 C14 1.475(3) y
C1 C2 1.391(4) ?
C1 C6 1.407(4) ?
C2 C3 1.369(4) ?
C3 C4 1.380(4) ?
C4 C5 1.372(4) ?
C5 C6 1.392(4) ?
C6 C7 1.471(4) y
C7 C8 1.514(3) y
C9 C14 1.512(3) y
C9 C10 1.522(3) ?
C10 C11 1.519(3) ?
C11 C12 1.509(3) ?
C12 C13 1.533(3) ?
C13 C14 1.524(3) ?
C15 C17 1.467(4) y
C15 C16 1.497(4) y
C17 C18 1.400(3) ?
C17 C22 1.412(4) ?
C18 C19 1.377(4) ?
C19 C20 1.363(4) ?
C20 C21 1.377(4) ?
C21 C22 1.389(4) ?

loop_
_geom_torsion_atom_site_label_1
_geom_torsion_atom_site_label_2
_geom_torsion_atom_site_label_3
_geom_torsion_atom_site_label_4
_geom_torsion
_geom_torsion_publ_flag
O1 C1 C2 C3 179.0(3) ?
C6 C1 C2 C3 -0.6(4) ?
C1 C2 C3 C4 0.8(4) ?
C2 C3 C4 C5 -0.1(5) ?
C3 C4 C5 C6 -0.8(5) ?
C4 C5 C6 C1 1.0(4) ?
C4 C5 C6 C7 -178.5(3) ?
O1 C1 C6 C5 -179.8(2) ?
C2 C1 C6 C5 -0.2(4) ?
O1 C1 C6 C7 -0.4(4) y
C2 C1 C6 C7 179.2(2) ?
C9 N1 C7 C6 -177.7(2) y
C9 N1 C7 C8 2.8(4) ?
C5 C6 C7 N1 174.1(2) ?
C1 C6 C7 N1 -5.3(3) y
C5 C6 C7 C8 -6.4(4) ?
C1 C6 C7 C8 174.2(2) ?
C7 N1 C9 C14 -157.9(2) y
C7 N1 C9 C10 80.6(3) ?
N1 C9 C10 C11 178.7(2) ?
C14 C9 C10 C11 58.3(3) ?
C9 C10 C11 C12 -57.6(3) ?
C10 C11 C12 C13 54.6(3) ?
C11 C12 C13 C14 -53.2(3) ?
C15 N2 C14 C9 -124.0(3) y
C15 N2 C14 C13 115.7(3) ?
N1 C9 C14 N2 63.1(3) y
C10 C9 C14 N2 -175.2(2) ?
N1 C9 C14 C13 -178.0(2) ?
C10 C9 C14 C13 -56.3(3) ?
C12 C13 C14 N2 172.6(2) ?
C12 C13 C14 C9 54.1(3) ?
C14 N2 C15 C17 -178.8(2) y
C14 N2 C15 C16 0.6(4) ?
N2 C15 C17 C18 178.7(2) ?
C16 C15 C17 C18 -0.7(4) ?
N2 C15 C17 C22 -1.7(4) y
C16 C15 C17 C22 178.9(3) ?
C22 C17 C18 C19 0.5(4) ?
C15 C17 C18 C19 -179.9(2) ?
C17 C18 C19 C20 0.1(4) ?
C18 C19 C20 C21 0.4(5) ?
C19 C20 C21 C22 -1.5(5) ?
C20 C21 C22 O2 -178.6(3) ?
C20 C21 C22 C17 2.1(4) ?
C18 C17 C22 O2 179.2(2) ?
C15 C17 C22 O2 -0.5(4) y
C18 C17 C22 C21 -1.6(4) ?
C15 C17 C22 C21 178.8(2) ?
